data_7055491
loop_
_publ_author_name
'Wu, Jin-Ting'
'Zhang, Jian-Guo'
'Yin, Xin'
'Wu, Le'

_publ_section_title
;
 Energetic salts based on 3-hydrazino-4-amino-1,2,4-triazole (HATr):
 synthesis and properties
;
_journal_issue 6
_journal_name_full 'New J. Chem.'
_journal_page_first 5414
_journal_paper_doi 10.1039/C6NJ00308G
_journal_volume 40
_journal_year 2016
_chemical_formula_sum 'C8 H11 N9 O10'
_chemical_formula_weight 393.26
_chemical_name_systematic
; 
 ? 
;
_space_group_IT_number 14
_symmetry_cell_setting monoclinic
_symmetry_space_group_name_Hall '-P 2ybc'
_symmetry_space_group_name_H-M 'P 1 21/c 1'
_atom_sites_solution_hydrogens geom
_atom_sites_solution_primary direct
_atom_sites_solution_secondary difmap
_audit_creation_method SHELXL-97
_audit_update_record
;
2016-01-28 deposited with the CCDC.
2016-04-18 downloaded from the CCDC.
;
_cell_angle_alpha 90.00
_cell_angle_beta 114.484(12)
_cell_angle_gamma 90.00
_cell_formula_units_Z 4
_cell_length_a 15.483(3)
_cell_length_b 5.4173(10)
_cell_length_c 19.632(3)
_cell_measurement_reflns_used 244
_cell_measurement_temperature 293(2)
_cell_measurement_theta_max 29.47
_cell_measurement_theta_min 1.45
_cell_volume 1498.6(5)
_computing_cell_refinement 'Bruker SMART'
_computing_data_collection 'Bruker SMART'
_computing_data_reduction 'Bruker SAINT'
_computing_molecular_graphics 'Bruker SHELXTL'
_computing_publication_material 'Bruker SHELXTL'
_computing_structure_refinement 'SHELXL-97 (Sheldrick, 2008)'
_computing_structure_solution 'SHELXS-97 (Sheldrick, 2008)'
_diffrn_ambient_temperature 293(2)
_diffrn_measured_fraction_theta_full 0.985
_diffrn_measured_fraction_theta_max 0.985
_diffrn_measurement_device_type CCD
_diffrn_radiation_monochromator graphite
_diffrn_radiation_source 'fine-focus sealed tube'
_diffrn_radiation_type MoK\a
_diffrn_radiation_wavelength 0.71073
_diffrn_reflns_av_R_equivalents 0.0470
_diffrn_reflns_av_unetI/netI 0.0540
_diffrn_reflns_limit_h_max 20
_diffrn_reflns_limit_h_min -20
_diffrn_reflns_limit_k_max 7
_diffrn_reflns_limit_k_min -7
_diffrn_reflns_limit_l_max 12
_diffrn_reflns_limit_l_min -27
_diffrn_reflns_number 12773
_diffrn_reflns_theta_full 29.47
_diffrn_reflns_theta_max 29.47
_diffrn_reflns_theta_min 1.45
_exptl_absorpt_coefficient_mu 0.160
_exptl_absorpt_correction_T_max 0.9717
_exptl_absorpt_correction_T_min 0.9656
_exptl_absorpt_correction_type multi-scan
_exptl_absorpt_process_details sadabs
_exptl_crystal_colour colorless
_exptl_crystal_density_diffrn 1.743
_exptl_crystal_density_method 'not measured'
_exptl_crystal_description block
_exptl_crystal_F_000 808
_exptl_crystal_size_max 0.22
_exptl_crystal_size_mid 0.20
_exptl_crystal_size_min 0.18
_refine_diff_density_max 0.318
_refine_diff_density_min -0.351
_refine_diff_density_rms 0.067
_refine_ls_extinction_method none
_refine_ls_goodness_of_fit_ref 1.001
_refine_ls_hydrogen_treatment mixed
_refine_ls_matrix_type full
_refine_ls_number_parameters 244
_refine_ls_number_reflns 4102
_refine_ls_number_restraints 0
_refine_ls_restrained_S_all 1.001
_refine_ls_R_factor_all 0.1109
_refine_ls_R_factor_gt 0.0544
_refine_ls_shift/su_max 0.000
_refine_ls_shift/su_mean 0.000
_refine_ls_structure_factor_coef Fsqd
_refine_ls_weighting_details 'calc w=1/[\s^2^(Fo^2^)+(0.0586P)^2^+0.3988P] where P=(Fo^2^+2Fc^2^)/3'
_refine_ls_weighting_scheme calc
_refine_ls_wR_factor_gt 0.1211
_refine_ls_wR_factor_ref 0.1514
_reflns_number_gt 2126
_reflns_number_total 4102
_reflns_threshold_expression >2sigma(I)
_cod_data_source_file c6nj00308g1.cif
_cod_data_source_block 1
_cod_depositor_comments
;
The following automatic conversions were performed:

'_symmetry_cell_setting' value 'Monoclinic' changed to 'monoclinic'
according to
/usr/data/users/saulius/crontab/automatic-downloads/rss-feeds/RSC/lib/dictionaries/cif_core.dic
dictionary named 'cif_core.dic' version 2.4.2 from 2011-04-26.

Automatic conversion script
Id: cif_fix_values 4268 2015-11-12 08:31:59Z antanas 

 Adding full bibliography for 7055491--7055495.cif.
;
_cod_original_sg_symbol_H-M P21/c
_cod_database_code 7055491

loop_
_symmetry_equiv_pos_as_xyz
'x, y, z'
'-x, y+1/2, -z+1/2'
'-x, -y, -z'
'x, -y-1/2, z-1/2'

loop_
_atom_site_label
_atom_site_type_symbol
_atom_site_fract_x
_atom_site_fract_y
_atom_site_fract_z
_atom_site_U_iso_or_equiv
_atom_site_adp_type
_atom_site_occupancy
_atom_site_symmetry_multiplicity
_atom_site_calc_flag
_atom_site_refinement_flags
C1 C 0.49562(15) 0.9046(4) 0.12441(13) 0.0403(5) Uani 1 1 d .
C2 C 0.4335(2) 0.6044(5) 0.16277(17) 0.0629(8) Uani 1 1 d .
H1 H 0.3886 0.4954 0.1655 0.075 Uiso 1 1 calc R
C3 C 0.18464(14) 0.5277(4) 0.20664(12) 0.0367(5) Uani 1 1 d .
C4 C 0.12547(15) 0.7001(4) 0.22125(11) 0.0356(5) Uani 1 1 d .
C5 C 0.03165(15) 0.7385(4) 0.17798(12) 0.0364(5) Uani 1 1 d .
C6 C -0.01407(14) 0.5820(4) 0.11408(12) 0.0359(5) Uani 1 1 d .
C7 C 0.03845(15) 0.3908(4) 0.09861(12) 0.0367(5) Uani 1 1 d .
C8 C 0.13585(15) 0.3685(4) 0.14303(12) 0.0358(5) Uani 1 1 d .
N1 N 0.59409(14) 1.2064(4) 0.10301(12) 0.0555(6) Uani 1 1 d .
H3 H 0.6344 1.0815 0.0925 0.067 Uiso 1 1 d R
H4 H 0.6138 1.2613 0.1526 0.067 Uiso 1 1 d R
N2 N 0.50488(13) 1.0955(4) 0.08578(11) 0.0497(5) Uani 1 1 d .
H5 H 0.4517 1.1555 0.0452 0.060 Uiso 1 1 d R
N3 N 0.56066(14) 0.7933(4) 0.18360(11) 0.0470(5) Uani 1 1 d .
H2 H 0.6245 0.8521 0.2116 0.056 Uiso 1 1 d R
N4 N 0.52180(17) 0.6031(4) 0.20864(13) 0.0629(7) Uani 1 1 d .
N5 N 0.41335(13) 0.7854(4) 0.10940(12) 0.0477(5) Uani 1 1 d .
N6 N 0.32927(14) 0.8475(4) 0.04792(13) 0.0599(6) Uani 1 1 d .
H7 H 0.3018 0.7004 0.0243 0.072 Uiso 1 1 d R
H6 H 0.2932 0.9210 0.0649 0.072 Uiso 1 1 d R
N7 N -0.10944(13) 0.6190(4) 0.06773(11) 0.0435(5) Uani 1 1 d .
N8 N 0.18973(14) 0.1817(4) 0.12558(11) 0.0423(5) Uani 1 1 d .
N9 N 0.17188(14) 0.8465(4) 0.28908(11) 0.0423(5) Uani 1 1 d .
O1 O 0.2074(2) 1.0406(4) 0.28548(12) 0.1047(10) Uani 1 1 d .
O2 O 0.17876(16) 0.7597(4) 0.34790(10) 0.0703(6) Uani 1 1 d .
O3 O -0.01283(12) 0.9186(3) 0.19730(9) 0.0521(5) Uani 1 1 d .
H8 H -0.0795 0.9204 0.1536 0.078 Uiso 1 1 d R
O4 O -0.15516(12) 0.7914(4) 0.08003(10) 0.0607(5) Uani 1 1 d .
O5 O -0.15169(12) 0.4811(4) 0.01236(10) 0.0567(5) Uani 1 1 d .
O6 O -0.00300(12) 0.2393(3) 0.04129(9) 0.0516(5) Uani 1 1 d .
H9 H -0.0640 0.2888 0.0241 0.077 Uiso 1 1 d R
O7 O 0.15064(14) -0.0041(3) 0.09131(12) 0.0656(6) Uani 1 1 d .
O8 O 0.27459(13) 0.2107(4) 0.14545(14) 0.0817(7) Uani 1 1 d .
O9 O 0.27174(10) 0.5209(3) 0.24791(9) 0.0498(5) Uani 1 1 d .
O10 O 0.36542(13) 0.1541(4) 0.46485(12) 0.0753(7) Uani 1 1 d .
H10 H 0.3003 0.1796 0.4505 0.113 Uiso 1 1 d R
H11 H 0.3565 0.0176 0.4322 0.113 Uiso 1 1 d R

loop_
_atom_site_aniso_label
_atom_site_aniso_U_11
_atom_site_aniso_U_22
_atom_site_aniso_U_33
_atom_site_aniso_U_23
_atom_site_aniso_U_13
_atom_site_aniso_U_12
C1 0.0331(11) 0.0429(13) 0.0435(13) -0.0066(10) 0.0144(10) -0.0028(10)
C2 0.0566(17) 0.0634(18) 0.070(2) -0.0032(15) 0.0272(15) -0.0237(14)
C3 0.0291(10) 0.0373(12) 0.0379(12) 0.0000(9) 0.0082(9) -0.0045(9)
C4 0.0323(11) 0.0397(12) 0.0312(11) -0.0061(9) 0.0094(9) -0.0061(9)
C5 0.0342(11) 0.0420(12) 0.0345(11) 0.0002(9) 0.0158(9) 0.0001(9)
C6 0.0273(10) 0.0448(12) 0.0327(11) 0.0005(9) 0.0098(9) -0.0036(9)
C7 0.0359(11) 0.0412(12) 0.0320(11) -0.0035(9) 0.0130(9) -0.0094(10)
C8 0.0331(11) 0.0364(11) 0.0375(12) -0.0044(9) 0.0144(9) -0.0015(9)
N1 0.0397(11) 0.0600(14) 0.0555(13) 0.0111(11) 0.0084(10) -0.0114(10)
N2 0.0309(10) 0.0568(13) 0.0503(12) 0.0094(10) 0.0059(9) -0.0028(9)
N3 0.0391(10) 0.0458(11) 0.0514(12) 0.0038(9) 0.0142(9) -0.0081(9)
N4 0.0600(15) 0.0579(14) 0.0682(16) 0.0092(12) 0.0240(13) -0.0175(12)
N5 0.0341(10) 0.0562(13) 0.0513(12) -0.0090(10) 0.0163(9) -0.0101(9)
N6 0.0330(10) 0.0727(15) 0.0670(15) -0.0209(12) 0.0136(10) -0.0053(10)
N7 0.0321(10) 0.0570(12) 0.0378(11) -0.0003(9) 0.0108(8) -0.0052(9)
N8 0.0404(11) 0.0412(11) 0.0447(11) -0.0072(9) 0.0171(9) -0.0045(9)
N9 0.0409(10) 0.0394(11) 0.0393(11) -0.0049(9) 0.0094(9) -0.0036(9)
O1 0.167(3) 0.0612(14) 0.0592(14) -0.0115(11) 0.0201(15) -0.0579(15)
O2 0.0897(15) 0.0805(14) 0.0381(11) -0.0111(10) 0.0238(10) -0.0291(12)
O3 0.0423(9) 0.0596(11) 0.0496(10) -0.0118(8) 0.0141(8) 0.0087(8)
O4 0.0351(9) 0.0734(13) 0.0631(12) -0.0070(10) 0.0098(9) 0.0098(9)
O5 0.0379(9) 0.0778(13) 0.0439(10) -0.0116(9) 0.0065(8) -0.0135(9)
O6 0.0431(9) 0.0573(10) 0.0439(10) -0.0186(8) 0.0076(8) -0.0096(8)
O7 0.0612(11) 0.0525(11) 0.0840(14) -0.0324(10) 0.0309(11) -0.0145(9)
O8 0.0380(10) 0.0847(15) 0.1178(19) -0.0494(14) 0.0277(12) -0.0064(10)
O9 0.0301(8) 0.0512(10) 0.0542(11) -0.0133(8) 0.0035(7) -0.0004(7)
O10 0.0456(10) 0.0849(15) 0.0798(14) -0.0348(12) 0.0105(10) -0.0089(10)

loop_
_atom_type_symbol
_atom_type_description
_atom_type_scat_dispersion_real
_atom_type_scat_dispersion_imag
_atom_type_scat_source
C C 0.0033 0.0016 'International Tables Vol C Tables 4.2.6.8 and 6.1.1.4'
H H 0.0000 0.0000 'International Tables Vol C Tables 4.2.6.8 and 6.1.1.4'
N N 0.0061 0.0033 'International Tables Vol C Tables 4.2.6.8 and 6.1.1.4'
O O 0.0106 0.0060 'International Tables Vol C Tables 4.2.6.8 and 6.1.1.4'

loop_
_geom_angle_atom_site_label_1
_geom_angle_atom_site_label_2
_geom_angle_atom_site_label_3
_geom_angle
N2 C1 N3 129.3(2)
N2 C1 N5 124.4(2)
N3 C1 N5 106.2(2)
N4 C2 N5 112.1(2)
N4 C2 H1 123.9
N5 C2 H1 123.9
O9 C3 C4 120.06(19)
O9 C3 C8 125.3(2)
C4 C3 C8 114.66(18)
C5 C4 C3 125.89(19)
C5 C4 N9 118.8(2)
C3 C4 N9 115.32(18)
O3 C5 C4 118.5(2)
O3 C5 C6 123.66(19)
C4 C5 C6 117.9(2)
N7 C6 C7 120.66(19)
N7 C6 C5 119.5(2)
C7 C6 C5 119.85(19)
O6 C7 C8 119.6(2)
O6 C7 C6 120.88(19)
C8 C7 C6 119.51(19)
C7 C8 N8 119.55(19)
C7 C8 C3 121.9(2)
N8 C8 C3 118.53(18)
N2 N1 H3 107.2
N2 N1 H4 104.4
H3 N1 H4 117.8
C1 N2 N1 121.46(19)
C1 N2 H5 119.6
N1 N2 H5 119.0
C1 N3 N4 111.48(19)
C1 N3 H2 125.2
N4 N3 H2 122.5
C2 N4 N3 103.9(2)
C1 N5 C2 106.3(2)
C1 N5 N6 122.0(2)
C2 N5 N6 131.7(2)
N5 N6 H7 107.0
N5 N6 H6 107.4
H7 N6 H6 110.8
O4 N7 O5 118.44(19)
O4 N7 C6 120.80(19)
O5 N7 C6 120.8(2)
O8 N8 O7 120.4(2)
O8 N8 C8 119.22(19)
O7 N8 C8 120.40(19)
O1 N9 O2 122.3(2)
O1 N9 C4 119.1(2)
O2 N9 C4 118.4(2)
C5 O3 H8 103.0
C7 O6 H9 101.4
H10 O10 H11 94.2

loop_
_geom_bond_atom_site_label_1
_geom_bond_atom_site_label_2
_geom_bond_distance
C1 N2 1.325(3)
C1 N3 1.326(3)
C1 N5 1.347(3)
C2 N4 1.288(3)
C2 N5 1.373(4)
C2 H1 0.9300
C3 O9 1.253(2)
C3 C4 1.418(3)
C3 C8 1.447(3)
C4 C5 1.361(3)
C4 N9 1.458(3)
C5 O3 1.337(3)
C5 C6 1.435(3)
C6 N7 1.391(3)
C6 C7 1.425(3)
C7 O6 1.324(2)
C7 C8 1.400(3)
C8 N8 1.440(3)
N1 N2 1.413(3)
N1 H3 0.9982
N1 H4 0.9400
N2 H5 0.9349
N3 N4 1.382(3)
N3 H2 0.9647
N5 N6 1.401(3)
N6 H7 0.9308
N6 H6 0.8579
N7 O4 1.255(3)
N7 O5 1.256(2)
N8 O8 1.216(3)
N8 O7 1.223(2)
N9 O1 1.203(3)
N9 O2 1.210(3)
O3 H8 1.0332
O6 H9 0.9026
O10 H10 0.9379
O10 H11 0.9502

loop_
_geom_torsion_atom_site_label_1
_geom_torsion_atom_site_label_2
_geom_torsion_atom_site_label_3
_geom_torsion_atom_site_label_4
_geom_torsion
O9 C3 C4 C5 175.0(2)
C8 C3 C4 C5 -5.6(3)
O9 C3 C4 N9 -4.8(3)
C8 C3 C4 N9 174.63(19)
C3 C4 C5 O3 -176.1(2)
N9 C4 C5 O3 3.7(3)
C3 C4 C5 C6 4.1(3)
N9 C4 C5 C6 -176.13(19)
O3 C5 C6 N7 1.5(3)
C4 C5 C6 N7 -178.7(2)
O3 C5 C6 C7 -178.6(2)
C4 C5 C6 C7 1.2(3)
N7 C6 C7 O6 -2.2(3)
C5 C6 C7 O6 177.9(2)
N7 C6 C7 C8 175.5(2)
C5 C6 C7 C8 -4.4(3)
O6 C7 C8 N8 0.3(3)
C6 C7 C8 N8 -177.5(2)
O6 C7 C8 C3 -179.5(2)
C6 C7 C8 C3 2.7(3)
O9 C3 C8 C7 -178.7(2)
C4 C3 C8 C7 2.0(3)
O9 C3 C8 N8 1.5(3)
C4 C3 C8 N8 -177.83(19)
N3 C1 N2 N1 2.8(4)
N5 C1 N2 N1 -177.7(2)
N2 C1 N3 N4 178.7(2)
N5 C1 N3 N4 -0.8(3)
N5 C2 N4 N3 0.1(3)
C1 N3 N4 C2 0.5(3)
N2 C1 N5 C2 -178.7(2)
N3 C1 N5 C2 0.8(3)
N2 C1 N5 N6 3.1(4)
N3 C1 N5 N6 -177.3(2)
N4 C2 N5 C1 -0.6(3)
N4 C2 N5 N6 177.3(3)
C7 C6 N7 O4 -178.0(2)
C5 C6 N7 O4 1.9(3)
C7 C6 N7 O5 1.7(3)
C5 C6 N7 O5 -178.4(2)
C7 C8 N8 O8 155.3(2)
C3 C8 N8 O8 -24.9(3)
C7 C8 N8 O7 -24.8(3)
C3 C8 N8 O7 155.0(2)
C5 C4 N9 O1 -89.4(3)
C3 C4 N9 O1 90.4(3)
C5 C4 N9 O2 95.6(3)
C3 C4 N9 O2 -84.6(3)
